data_4507746
loop_
_publ_author_name
'Chang, Kelvin B.'
'Smith, Matthew D.'
'Blau, Samuel M.'
'Glor, Ethan C.'
'Zeller, Matthias'
'Schrier, Joshua'
'Norquist, Alexander J.'

_publ_section_title
;
 Steric-Induced Layer Flection in Templated Vanadium Tellurites
;
_journal_issue 5
_journal_name_full 'Crystal Growth &amp; Design'
_journal_page_first 2190
_journal_paper_doi 10.1021/cg400280x
_journal_volume 13
_journal_year 2013
_chemical_formula_moiety 'C4 H14 N2 O10 Te2 V2'
_chemical_formula_sum 'C4 H14 N2 O10 Te2 V2'
_chemical_formula_weight 607.24
_space_group_IT_number 14
_symmetry_cell_setting monoclinic
_symmetry_space_group_name_Hall '-P 2ybc'
_symmetry_space_group_name_H-M 'P 1 21/c 1'
_atom_sites_solution_hydrogens difmap
_atom_sites_solution_primary direct
_cell_angle_alpha 90
_cell_angle_beta 114.933(2)
_cell_angle_gamma 90
_cell_formula_units_Z 2
_cell_length_a 12.498(2)
_cell_length_b 5.2071(10)
_cell_length_c 11.411(2)
_cell_measurement_reflns_used 3788
_cell_measurement_temperature 100
_cell_measurement_theta_max 31
_cell_measurement_theta_min 4
_cell_volume 673.4(2)
_computing_cell_refinement 'DENZO/SCALEPACK (Otwinowski & Minor, 1997)'
_computing_data_collection 'COLLECT (Nonius, 2001).'
_computing_data_reduction 'DENZO/SCALEPACK (Otwinowski & Minor, 1997)'
_computing_molecular_graphics 'CAMERON (Watkin et al., 1996)'
_computing_publication_material 'CRYSTALS (Betteridge et al., 2003)'
_computing_structure_refinement 'CRYSTALS (Betteridge et al., 2003)'
_computing_structure_solution 'SIR92 (Altomare et al., 1994)'
_diffrn_ambient_temperature 100
_diffrn_measured_fraction_theta_full 0.973
_diffrn_measured_fraction_theta_max 0.895
_diffrn_measurement_device Area
_diffrn_measurement_device_type 'Nonius KappaCCD'
_diffrn_measurement_method \w
_diffrn_radiation_monochromator graphite
_diffrn_radiation_type 'Mo K\a'
_diffrn_radiation_wavelength 0.71073
_diffrn_reflns_av_R_equivalents 0.028
_diffrn_reflns_limit_h_max 17
_diffrn_reflns_limit_h_min -16
_diffrn_reflns_limit_k_max 7
_diffrn_reflns_limit_k_min -6
_diffrn_reflns_limit_l_max 16
_diffrn_reflns_limit_l_min -14
_diffrn_reflns_number 4078
_diffrn_reflns_theta_full 25.214
_diffrn_reflns_theta_max 31.128
_diffrn_reflns_theta_min 3.574
_diffrn_standards_number 0
_exptl_absorpt_coefficient_mu 5.685
_exptl_absorpt_correction_T_max 0.75
_exptl_absorpt_correction_T_min 0.45
_exptl_absorpt_correction_type multi-scan
_exptl_absorpt_process_details 'DENZO/SCALEPACK (Otwinowski & Minor, 1997)'
_exptl_crystal_colour yellow
_exptl_crystal_density_diffrn 2.995
_exptl_crystal_density_method 'not measured'
_exptl_crystal_description plate
_exptl_crystal_F_000 564
_exptl_crystal_size_max 0.220
_exptl_crystal_size_mid 0.140
_exptl_crystal_size_min 0.050
_refine_diff_density_max 1.06
_refine_diff_density_min -0.99
_refine_ls_extinction_method None
_refine_ls_goodness_of_fit_ref 1.0104
_refine_ls_hydrogen_treatment constr
_refine_ls_matrix_type full
_refine_ls_number_parameters 91
_refine_ls_number_reflns 1722
_refine_ls_number_restraints 0
_refine_ls_R_factor_all 0.0319
_refine_ls_R_factor_gt 0.0290
_refine_ls_shift/su_max 0.0004381
_refine_ls_shift/su_mean 0.0000167
_refine_ls_structure_factor_coef Fsqd
_refine_ls_weighting_details
;
 Method= Modified Sheldrick 
 w=1/[\s^2^(F^2^) + ( 0.03P)^2^ + 1.28P] 
 ,where P=(max(Fo^2^,0) + 2Fc^2^)/3 
;
_refine_ls_weighting_scheme calc
_refine_ls_wR_factor_all 0.0716
_refine_ls_wR_factor_gt 0.0685
_refine_ls_wR_factor_ref 0.0643
_reflns_limit_h_max 15
_reflns_limit_h_min -17
_reflns_limit_k_max 7
_reflns_limit_k_min 0
_reflns_limit_l_max 16
_reflns_limit_l_min 0
_reflns_number_gt 1807
_reflns_number_total 1951
_reflns_threshold_expression I>2.0\s(I)
_oxford_diffrn_Wilson_B_factor 0.47
_oxford_diffrn_Wilson_scale 3.60
_oxford_refine_ls_r_factor_ref 0.0273
_oxford_refine_ls_scale 0.4174(6)
_oxford_reflns_number_all 1947
_oxford_reflns_threshold_expression_ref I>3.0\s(I)
_cod_data_source_file cg400280x_si_002.cif
_cod_data_source_block '[1,4-dabH~2~][V~2~Te~2~O~10~]_Cmp-1'
_cod_depositor_comments
;
The following automatic conversions were performed:

'_symmetry_cell_setting' value 'Monoclinic' changed to 'monoclinic'
according to /home/saulius/struct/CIF-dictionaries/cif_core.dic
dictionary named 'cif_core.dic' version 2.4.2 from
2011-04-26.

'_atom_sites_solution_primary' value 'Direct' changed to
'direct' according to
/home/saulius/struct/CIF-dictionaries/cif_core.dic dictionary named
'cif_core.dic' version 2.4.2 from 2011-04-26.

Automatic conversion script
Id: cif_fix_values 1891 2012-01-12 08:04:46Z andrius 
;
_cod_original_sg_symbol_H-M 'P 1 21/c 1 '
_cod_database_code 4507746

loop_
_symmetry_equiv_pos_as_xyz
x,y,z
-x,-y,-z
-x,y+1/2,-z+1/2
x,-y+1/2,z+1/2

loop_
_atom_site_label
_atom_site_type_symbol
_atom_site_fract_x
_atom_site_fract_y
_atom_site_fract_z
_atom_site_U_iso_or_equiv
_atom_site_occupancy
_atom_site_adp_type
_atom_site_refinement_flags_posn
V1 V 0.18808(6) 0.16818(12) 0.71942(6) 0.0072 1.0000 Uani .
Te1 Te 0.05032(2) 0.21092(5) 0.40688(2) 0.0071 1.0000 Uani .
O1 O 0.3102(2) 0.0047(6) 0.7903(3) 0.0129 1.0000 Uani .
O2 O 0.2117(3) 0.4341(6) 0.6536(3) 0.0146 1.0000 Uani .
O3 O 0.1873(2) 0.1795(6) 0.3765(3) 0.0120 1.0000 Uani .
O4 O -0.0353(2) -0.0425(5) 0.2851(3) 0.0102 1.0000 Uani .
O5 O 0.1203(2) -0.0165(5) 0.5513(2) 0.0084 1.0000 Uani .
N1 N 0.3181(3) -0.2528(6) 0.5165(4) 0.0117 1.0000 Uani .
C1 C 0.4401(3) -0.1804(8) 0.6104(4) 0.0126 1.0000 Uani .
C2 C 0.4905(4) 0.0353(8) 0.5599(4) 0.0115 1.0000 Uani .
H1 H 0.2679 -0.1077 0.5010 0.0146 1.0000 Uiso R
H2 H 0.3198 -0.3063 0.4377 0.0146 1.0000 Uiso R
H3 H 0.2892 -0.3888 0.5506 0.0146 1.0000 Uiso R
H4 H 0.4373 -0.1319 0.6908 0.0148 1.0000 Uiso R
H5 H 0.4904 -0.3308 0.6247 0.0151 1.0000 Uiso R
H6 H 0.5655 0.0844 0.6273 0.0150 1.0000 Uiso R
H7 H 0.4350 0.1829 0.5356 0.0150 1.0000 Uiso R

loop_
_atom_site_aniso_label
_atom_site_aniso_U_11
_atom_site_aniso_U_22
_atom_site_aniso_U_33
_atom_site_aniso_U_23
_atom_site_aniso_U_13
_atom_site_aniso_U_12
V1 0.0073(3) 0.0088(3) 0.0067(3) -0.0005(2) 0.0040(2) -0.0004(2)
Te1 0.00705(12) 0.00888(13) 0.00594(12) -0.00021(9) 0.00321(9) -0.00038(9)
O1 0.0102(13) 0.0186(15) 0.0092(13) -0.0024(12) 0.0034(11) 0.0033(11)
O2 0.0204(15) 0.0127(14) 0.0118(14) 0.0011(11) 0.0080(12) -0.0006(12)
O3 0.0098(13) 0.0163(15) 0.0129(14) 0.0040(11) 0.0078(11) 0.0010(11)
O4 0.0100(13) 0.0134(14) 0.0086(12) -0.0049(10) 0.0054(11) -0.0054(11)
O5 0.0095(13) 0.0086(13) 0.0081(12) 0.0007(10) 0.0046(11) 0.0009(10)
N1 0.0086(15) 0.0116(16) 0.0161(17) 0.0015(13) 0.0064(14) 0.0002(12)
C1 0.0121(19) 0.016(2) 0.0112(18) -0.0009(15) 0.0065(16) -0.0009(15)
C2 0.0121(18) 0.0136(19) 0.0133(19) -0.0021(15) 0.0097(16) -0.0036(15)

loop_
_atom_type_symbol
_atom_type_scat_dispersion_real
_atom_type_scat_dispersion_imag
_atom_type_scat_Cromer_Mann_a1
_atom_type_scat_Cromer_Mann_b1
_atom_type_scat_Cromer_Mann_a2
_atom_type_scat_Cromer_Mann_b2
_atom_type_scat_Cromer_Mann_a3
_atom_type_scat_Cromer_Mann_b3
_atom_type_scat_Cromer_Mann_a4
_atom_type_scat_Cromer_Mann_b4
_atom_type_scat_Cromer_Mann_c
_atom_type_scat_source
C 0.0033 0.0016 2.3100 20.8439 1.0200 10.2075 1.5886 0.5687 0.8650 51.6512 0.2156 'International Tables Vol C 4.2.6.8 and 6.1.1.4'
H 0.0000 0.0000 0.4930 10.5109 0.3229 26.1257 0.1402 3.1424 0.0408 57.7998 0.0030 'International Tables Vol C 4.2.6.8 and 6.1.1.4'
N 0.0061 0.0033 12.2126 0.0057 3.1322 9.8933 2.0125 28.9975 1.1663 0.5826 -11.5290 'International Tables Vol C 4.2.6.8 and 6.1.1.4'
V 0.3005 0.5294 10.2971 6.8657 7.3511 0.4385 2.0703 26.8938 2.0571 102.4780 1.2199 'International Tables Vol C 4.2.6.8 and 6.1.1.4'
Te -0.5308 1.6751 19.9644 4.8174 19.0138 0.4209 6.1449 28.5284 2.5239 70.8403 4.3520 'International Tables Vol C 4.2.6.8 and 6.1.1.4'
O 0.0106 0.0060 3.0485 13.2771 2.2868 5.7011 1.5463 0.3239 0.8670 32.9089 0.2508 'International Tables Vol C 4.2.6.8 and 6.1.1.4'
F 0.0171 0.0103 3.5392 10.2825 2.6412 4.2944 1.5170 0.2615 1.0243 26.1476 0.2776 'International Tables Vol C 4.2.6.8 and 6.1.1.4'

loop_
_geom_angle_atom_site_label_1
_geom_angle_site_symmetry_1
_geom_angle_atom_site_label_2
_geom_angle_atom_site_label_3
_geom_angle_site_symmetry_3
_geom_angle
_geom_angle_publ_flag
O4 2_556 V1 O3 4_555 77.49(11) yes
O4 2_556 V1 Te1 4_555 47.92(8) yes
O3 4_555 V1 Te1 4_555 29.84(8) yes
O4 2_556 V1 Te1 2_556 29.48(8) yes
O3 4_555 V1 Te1 2_556 106.54(9) yes
Te1 4_555 V1 Te1 2_556 77.31(2) yes
O4 2_556 V1 O1 . 121.70(14) yes
O3 4_555 V1 O1 . 97.01(13) yes
Te1 4_555 V1 O1 . 114.21(10) yes
Te1 2_556 V1 O1 . 112.44(11) yes
O4 2_556 V1 O2 . 127.72(13) yes
O3 4_555 V1 O2 . 98.40(13) yes
Te1 4_555 V1 O2 . 111.86(10) yes
Te1 2_556 V1 O2 . 126.33(11) yes
O1 . V1 O2 . 110.56(15) yes
O4 2_556 V1 O5 . 78.63(11) yes
O3 4_555 V1 O5 . 155.78(11) yes
Te1 4_555 V1 O5 . 125.95(8) yes
Te1 2_556 V1 O5 . 50.21(8) yes
O1 . V1 O5 . 98.89(13) yes
O2 . V1 O5 . 92.99(13) yes
O4 3_555 Te1 O5 2_556 127.33(8) yes
O4 3_555 Te1 V1 4_554 36.79(6) yes
O5 2_556 Te1 V1 4_554 152.40(6) yes
O4 3_555 Te1 V1 2_556 101.70(7) yes
O5 2_556 Te1 V1 2_556 36.30(6) yes
V1 4_554 Te1 V1 2_556 116.28(2) yes
O4 3_555 Te1 Te1 2_556 156.29(7) yes
O5 2_556 Te1 Te1 2_556 30.35(6) yes
V1 4_554 Te1 Te1 2_556 153.248(17) yes
V1 2_556 Te1 Te1 2_556 55.295(15) yes
O4 3_555 Te1 O3 . 67.67(11) yes
O5 2_556 Te1 O3 . 151.92(11) yes
V1 4_554 Te1 O3 . 31.12(9) yes
V1 2_556 Te1 O3 . 125.42(9) yes
Te1 2_556 Te1 O3 . 128.21(9) yes
O4 3_555 Te1 O4 . 84.44(5) yes
O5 2_556 Te1 O4 . 66.78(10) yes
V1 4_554 Te1 O4 . 86.86(8) yes
V1 2_556 Te1 O4 . 31.40(8) yes
Te1 2_556 Te1 O4 . 77.25(8) yes
O4 3_555 Te1 O5 . 156.70(10) yes
O5 2_556 Te1 O5 . 73.23(11) yes
V1 4_554 Te1 O5 . 119.91(8) yes
V1 2_556 Te1 O5 . 90.37(8) yes
Te1 2_556 Te1 O5 . 42.88(8) yes
O3 . Te1 O4 . 94.62(12) yes
O3 . Te1 O5 . 89.07(11) yes
O4 . Te1 O5 . 96.48(12) yes
V1 4_554 O3 Te1 . 119.03(15) yes
Te1 3_545 O4 V1 2_556 95.28(11) yes
Te1 3_545 O4 Te1 . 145.24(13) yes
V1 2_556 O4 Te1 . 119.12(13) yes
V1 . O5 Te1 2_556 93.48(10) yes
V1 . O5 Te1 . 112.67(14) yes
Te1 2_556 O5 Te1 . 106.77(11) yes
C1 . N1 H1 . 109.1 no
C1 . N1 H2 . 109.2 no
H1 . N1 H2 . 109.5 no
C1 . N1 H3 . 110.1 no
H1 . N1 H3 . 109.5 no
H2 . N1 H3 . 109.5 no
N1 . C1 C2 . 112.1(3) yes
N1 . C1 H4 . 108.2 no
C2 . C1 H4 . 110.8 no
N1 . C1 H5 . 107.9 no
C2 . C1 H5 . 108.5 no
H4 . C1 H5 . 109.3 no
C2 2_656 C2 C1 . 114.1(4) yes
C2 2_656 C2 H6 . 108.2 no
C1 . C2 H6 . 108.2 no
C2 2_656 C2 H7 . 106.9 no
C1 . C2 H7 . 109.0 no
H6 . C2 H7 . 110.3 no

loop_
_geom_bond_atom_site_label_1
_geom_bond_atom_site_label_2
_geom_bond_site_symmetry_2
_geom_bond_distance
_geom_bond_publ_flag
V1 O4 2_556 1.999(3) yes
V1 O3 4_555 1.964(3) yes
V1 Te1 4_555 3.3228(8) yes
V1 Te1 2_556 3.3512(8) yes
V1 O1 . 1.634(3) yes
V1 O2 . 1.660(3) yes
V1 O5 . 1.988(3) yes
Te1 O4 3_555 2.477(3) yes
Te1 O5 2_556 2.580(3) yes
Te1 Te1 2_556 3.6300(6) yes
Te1 O3 . 1.891(3) yes
Te1 O4 . 1.888(3) yes
Te1 O5 . 1.915(3) yes
N1 C1 . 1.496(5) yes
N1 H1 . 0.950 no
N1 H2 . 0.950 no
N1 H3 . 0.950 no
C1 C2 . 1.516(6) yes
C1 H4 . 0.966 no
C1 H5 . 0.974 no
C2 C2 2_656 1.527(7) yes
C2 H6 . 0.964 no
C2 H7 . 0.993 no
